data_2020329
loop_
_publ_author_name
'Wegeberg, Christina'
'McKee, Vickie'
'McKenzie, Christine J.'

_publ_section_title
;
 A coordinatively flexible hexadentate ligand gives structurally isomeric
 complexes <i>M</i>~2~(<i>L</i>)<i>X</i>~3~ (<i>M</i> = Cu, Zn; <i>X</i> =
 Br, Cl)
;
_journal_coeditor_code LG3178
_journal_issue 1
_journal_name_full 'Acta Crystallographica Section C'
_journal_page_first 68
_journal_page_last 74
_journal_paper_doi 10.1107/S2053229615023773
_journal_volume 72
_journal_year 2016
_chemical_formula_iupac '[Zn2 (C22 H24 N5 O2) Cl3]'
_chemical_formula_moiety 'C22 H24 Cl3 N5 O2 Zn2'
_chemical_formula_sum 'C22 H24 Cl3 N5 O2 Zn2'
_chemical_formula_weight 627.55
_chemical_name_systematic
Trichlorido[\m-<i>N</i>,<i>N</i>,<i>N</i>'-tris(pyridin-2-ylmethyl)ethylenediamine-<i>N</i>'-acetato]dizinc(II)
_space_group_crystal_system monoclinic
_space_group_IT_number 14
_space_group_name_Hall '-P 2yn'
_space_group_name_H-M_alt 'P 1 21/n 1'
_symmetry_space_group_name_Hall '-P 2yn'
_symmetry_space_group_name_H-M 'P 1 21/n 1'
_atom_sites_solution_hydrogens geom
_atom_sites_solution_primary dual
_atom_sites_solution_secondary dual
_audit_creation_method SHELXL-2014/6
_cell_angle_alpha 90
_cell_angle_beta 98.263(4)
_cell_angle_gamma 90
_cell_formula_units_Z 4
_cell_length_a 9.4985(8)
_cell_length_b 11.3423(10)
_cell_length_c 23.3697(18)
_cell_measurement_reflns_used 9964
_cell_measurement_temperature 180(2)
_cell_measurement_theta_max 26.04
_cell_measurement_theta_min 2.45
_cell_volume 2491.6(4)
_computing_cell_refinement
;
APEX2 (Bruker, 2012)
;
_computing_data_reduction
;
SAINT (Bruker, 2012)
;
_computing_molecular_graphics
;
SHELXTL (Bruker, 2012) and Mercury (Macrae <i>et al.</i>,  2006)
;
_computing_publication_material
;
SHELXTL (Bruker, 2012) and publCIF (Westrip, 2010)
;
_computing_structure_refinement
;
SHELXL2014 (Sheldrick, 2015b)
;
_computing_structure_solution
;
SHELXT2014 (Sheldrick, 2015a)
;
_diffrn_ambient_temperature 180(2)
_diffrn_detector_area_resol_mean 9.1
_diffrn_measured_fraction_theta_full 0.999
_diffrn_measured_fraction_theta_max 0.976
_diffrn_measurement_device_type 'Bruker--Nonius X8 APEXII CCD'
_diffrn_measurement_method 'thin-slice \w and \f scans'
_diffrn_radiation_type MoK\a
_diffrn_radiation_wavelength 0.71073
_diffrn_reflns_av_R_equivalents 0.0839
_diffrn_reflns_limit_h_max 11
_diffrn_reflns_limit_h_min -11
_diffrn_reflns_limit_k_max 13
_diffrn_reflns_limit_k_min -14
_diffrn_reflns_limit_l_max 29
_diffrn_reflns_limit_l_min -29
_diffrn_reflns_number 77315
_diffrn_reflns_theta_full 25.242
_diffrn_reflns_theta_max 26.533
_diffrn_reflns_theta_min 2.515
_exptl_absorpt_coefficient_mu 2.277
_exptl_absorpt_correction_T_max 0.7454
_exptl_absorpt_correction_T_min 0.4686
_exptl_absorpt_correction_type multi-scan
_exptl_absorpt_process_details
;
(SADABS; Krause <i>et al.</i>,  2015)
;
_exptl_crystal_colour Colourless
_exptl_crystal_density_diffrn 1.673
_exptl_crystal_description rhomb
_exptl_crystal_F_000 1272
_exptl_crystal_size_max 0.310
_exptl_crystal_size_mid 0.190
_exptl_crystal_size_min 0.150
_refine_diff_density_max 0.849
_refine_diff_density_min -0.480
_refine_ls_extinction_method none
_refine_ls_goodness_of_fit_ref 1.138
_refine_ls_hydrogen_treatment constr
_refine_ls_matrix_type full
_refine_ls_number_parameters 307
_refine_ls_number_reflns 5051
_refine_ls_number_restraints 0
_refine_ls_restrained_S_all 1.138
_refine_ls_R_factor_all 0.0496
_refine_ls_R_factor_gt 0.0394
_refine_ls_shift/su_max 0.001
_refine_ls_shift/su_mean 0.000
_refine_ls_structure_factor_coef Fsqd
_refine_ls_weighting_details 'w=1/[\s^2^(Fo^2^)+(0.0406P)^2^+4.0296P] where P=(Fo^2^+2Fc^2^)/3'
_refine_ls_weighting_scheme calc
_refine_ls_wR_factor_gt 0.0938
_refine_ls_wR_factor_ref 0.0990
_reflns_number_gt 4340
_reflns_number_total 5051
_reflns_threshold_expression 'I > 2\s(I)'
_cod_data_source_file lg3178sup1.cif
_cod_data_source_block I_vCM14088
_cod_depositor_comments
;Adding full bibliography for 2020329--2020331.cif.

 Adding full bibliography for 2020329--2020331.cif.
;
_cod_database_code 2020329
_cod_database_fobs_code 2020329
_shelx_space_group_comment
;
The symmetry employed for this shelxl refinement is uniquely defined
by the following loop, which should always be used as a source of
symmetry information in preference to the above space-group names.
They are only intended as comments.
;
_shelx_estimated_absorpt_t_min 0.539
_shelx_estimated_absorpt_t_max 0.726
_shelxl_version_number 2014/6

loop_
_space_group_symop_operation_xyz
'x, y, z'
'-x+1/2, y+1/2, -z+1/2'
'-x, -y, -z'
'x-1/2, -y-1/2, z-1/2'

loop_
_atom_site_type_symbol
_atom_site_label
_atom_site_fract_x
_atom_site_fract_y
_atom_site_fract_z
_atom_site_U_iso_or_equiv
_atom_site_adp_type
_atom_site_calc_flag
_atom_site_occupancy
Zn Zn1 0.66652(4) 0.59825(3) 0.60251(2) 0.02094(11) Uani d 1
Zn Zn2 0.30820(4) 0.23885(3) 0.63634(2) 0.02351(12) Uani d 1
Cl Cl1 0.14357(10) 0.19496(9) 0.69401(4) 0.0385(2) Uani d 1
Cl Cl2 0.52626(9) 0.16828(9) 0.66938(4) 0.0345(2) Uani d 1
Cl Cl3 0.22696(9) 0.18402(8) 0.54590(4) 0.0324(2) Uani d 1
N N1 0.8417(3) 0.7254(3) 0.62309(12) 0.0279(6) Uani d 1
C C1 0.8453(4) 0.8372(3) 0.60389(16) 0.0345(8) Uani d 1
H H1 0.7708 0.8637 0.5753 0.041 Uiso calc 1
C C2 0.9529(5) 0.9145(4) 0.62419(19) 0.0465(11) Uani d 1
H H2 0.9531 0.9927 0.6096 0.056 Uiso calc 1
C C3 1.0607(5) 0.8762(4) 0.66625(19) 0.0484(11) Uani d 1
H H3 1.1352 0.9282 0.6815 0.058 Uiso calc 1
C C4 1.0586(4) 0.7627(4) 0.68558(17) 0.0382(9) Uani d 1
H H4 1.1319 0.7347 0.7143 0.046 Uiso calc 1
C C5 0.9481(4) 0.6887(3) 0.66285(14) 0.0283(8) Uani d 1
C C6 0.9470(4) 0.5620(3) 0.68158(14) 0.0280(7) Uani d 1
H H6A 1.0138 0.5170 0.6611 0.034 Uiso calc 1
H H6B 0.9825 0.5577 0.7235 0.034 Uiso calc 1
N N2 0.7699(3) 0.4872(2) 0.55245(11) 0.0205(6) Uani d 1
C C7 0.7788(3) 0.4962(3) 0.49628(13) 0.0222(7) Uani d 1
H H7 0.7341 0.5612 0.4754 0.027 Uiso calc 1
C C8 0.8506(4) 0.4148(3) 0.46702(14) 0.0261(7) Uani d 1
H H8 0.8532 0.4227 0.4267 0.031 Uiso calc 1
C C9 0.9181(4) 0.3222(3) 0.49781(15) 0.0290(8) Uani d 1
H H9 0.9692 0.2655 0.4791 0.035 Uiso calc 1
C C10 0.9106(4) 0.3129(3) 0.55629(15) 0.0272(7) Uani d 1
H H10 0.9573 0.2500 0.5782 0.033 Uiso calc 1
C C11 0.8346(3) 0.3959(3) 0.58251(13) 0.0227(7) Uani d 1
C C12 0.8161(4) 0.3865(3) 0.64569(14) 0.0255(7) Uani d 1
H H12A 0.7288 0.3410 0.6493 0.031 Uiso calc 1
H H12B 0.8982 0.3440 0.6672 0.031 Uiso calc 1
N N3 0.5252(3) 0.7228(2) 0.56335(11) 0.0237(6) Uani d 1
C C13 0.4827(4) 0.7363(3) 0.50673(14) 0.0245(7) Uani d 1
H H13 0.5119 0.6799 0.4808 0.029 Uiso calc 1
C C14 0.3984(4) 0.8289(3) 0.48440(16) 0.0318(8) Uani d 1
H H14 0.3717 0.8375 0.4439 0.038 Uiso calc 1
C C15 0.3537(4) 0.9086(3) 0.52233(17) 0.0383(9) Uani d 1
H H15 0.2954 0.9734 0.5083 0.046 Uiso calc 1
C C16 0.3944(4) 0.8937(3) 0.58117(16) 0.0344(8) Uani d 1
H H16 0.3628 0.9474 0.6078 0.041 Uiso calc 1
C C17 0.4803(4) 0.8010(3) 0.60065(15) 0.0273(7) Uani d 1
C C18 0.5345(4) 0.7817(3) 0.66431(14) 0.0285(8) Uani d 1
H H18A 0.6236 0.8267 0.6753 0.034 Uiso calc 1
H H18B 0.4632 0.8106 0.6880 0.034 Uiso calc 1
N N4 0.8056(3) 0.5049(2) 0.67066(11) 0.0227(6) Uani d 1
C C19 0.7306(4) 0.5083(3) 0.72180(13) 0.0262(7) Uani d 1
H H19A 0.7987 0.4909 0.7570 0.031 Uiso calc 1
H H19B 0.6556 0.4470 0.7180 0.031 Uiso calc 1
C C20 0.6636(4) 0.6291(3) 0.72779(13) 0.0261(7) Uani d 1
H H20A 0.6140 0.6299 0.7623 0.031 Uiso calc 1
H H20B 0.7388 0.6902 0.7330 0.031 Uiso calc 1
N N5 0.5612(3) 0.6555(2) 0.67545(11) 0.0232(6) Uani d 1
C C21 0.4267(4) 0.5897(3) 0.67386(14) 0.0256(7) Uani d 1
H H21A 0.3469 0.6421 0.6584 0.031 Uiso calc 1
H H21B 0.4142 0.5685 0.7139 0.031 Uiso calc 1
C C22 0.4185(3) 0.4788(3) 0.63779(13) 0.0221(7) Uani d 1
O O1 0.5077(2) 0.4605(2) 0.60434(9) 0.0226(5) Uani d 1
O O2 0.3147(3) 0.4129(2) 0.64417(10) 0.0296(5) Uani d 1

loop_
_atom_site_aniso_label
_atom_site_aniso_U_11
_atom_site_aniso_U_22
_atom_site_aniso_U_33
_atom_site_aniso_U_12
_atom_site_aniso_U_13
_atom_site_aniso_U_23
Zn1 0.0241(2) 0.0201(2) 0.01841(18) 0.00186(15) 0.00241(14) -0.00207(14)
Zn2 0.0262(2) 0.0227(2) 0.02098(19) -0.00089(16) 0.00127(14) 0.00260(14)
Cl1 0.0316(5) 0.0514(6) 0.0328(5) -0.0075(4) 0.0055(4) 0.0157(4)
Cl2 0.0292(5) 0.0429(5) 0.0292(4) 0.0040(4) -0.0037(3) 0.0089(4)
Cl3 0.0313(5) 0.0362(5) 0.0272(4) 0.0111(4) -0.0037(3) -0.0084(3)
N1 0.0342(17) 0.0266(16) 0.0237(14) -0.0046(13) 0.0071(12) -0.0033(11)
C1 0.043(2) 0.028(2) 0.0338(19) -0.0038(17) 0.0086(16) -0.0009(15)
C2 0.059(3) 0.030(2) 0.052(3) -0.013(2) 0.015(2) -0.0004(18)
C3 0.043(2) 0.048(3) 0.054(3) -0.018(2) 0.008(2) -0.011(2)
C4 0.032(2) 0.047(3) 0.035(2) -0.0099(18) 0.0024(16) -0.0059(17)
C5 0.0273(18) 0.034(2) 0.0251(17) -0.0026(15) 0.0095(13) -0.0049(14)
C6 0.0231(17) 0.037(2) 0.0238(16) -0.0012(15) 0.0020(13) -0.0026(14)
N2 0.0208(14) 0.0188(14) 0.0215(13) -0.0005(11) 0.0024(10) -0.0006(10)
C7 0.0205(16) 0.0241(17) 0.0214(15) -0.0015(13) 0.0004(12) 0.0000(12)
C8 0.0233(17) 0.034(2) 0.0208(15) -0.0014(15) 0.0036(12) -0.0045(13)
C9 0.0252(18) 0.030(2) 0.0318(18) 0.0069(15) 0.0052(14) -0.0071(14)
C10 0.0250(18) 0.0248(18) 0.0309(18) 0.0046(14) 0.0006(13) 0.0008(14)
C11 0.0200(16) 0.0246(17) 0.0231(15) -0.0026(14) 0.0018(12) -0.0007(13)
C12 0.0264(18) 0.0251(18) 0.0246(16) 0.0048(14) 0.0027(13) 0.0024(13)
N3 0.0272(15) 0.0199(14) 0.0236(14) -0.0001(12) 0.0026(11) -0.0031(11)
C13 0.0267(18) 0.0221(17) 0.0243(16) -0.0005(14) 0.0027(13) -0.0002(13)
C14 0.034(2) 0.029(2) 0.0315(18) -0.0011(16) 0.0008(14) 0.0031(15)
C15 0.047(2) 0.024(2) 0.044(2) 0.0087(17) 0.0020(17) 0.0049(16)
C16 0.043(2) 0.0213(19) 0.041(2) 0.0065(16) 0.0109(16) -0.0052(15)
C17 0.0309(19) 0.0211(18) 0.0298(18) -0.0025(15) 0.0046(14) -0.0052(13)
C18 0.035(2) 0.0234(18) 0.0274(17) -0.0002(15) 0.0052(14) -0.0073(13)
N4 0.0238(15) 0.0250(15) 0.0190(12) 0.0004(12) 0.0021(10) -0.0021(10)
C19 0.0258(18) 0.0317(19) 0.0207(15) 0.0017(15) 0.0016(12) 0.0019(13)
C20 0.0252(18) 0.034(2) 0.0192(15) -0.0028(15) 0.0034(12) -0.0044(13)
N5 0.0247(14) 0.0223(15) 0.0226(13) -0.0007(12) 0.0032(11) -0.0042(11)
C21 0.0251(18) 0.0268(18) 0.0259(16) -0.0014(14) 0.0066(13) -0.0057(13)
C22 0.0259(18) 0.0206(17) 0.0187(15) 0.0024(14) -0.0007(12) 0.0015(12)
O1 0.0256(12) 0.0200(12) 0.0227(11) -0.0004(10) 0.0049(9) -0.0037(9)
O2 0.0286(14) 0.0234(13) 0.0385(14) -0.0031(11) 0.0107(10) -0.0035(10)

loop_
_atom_type_symbol
_atom_type_description
_atom_type_scat_dispersion_real
_atom_type_scat_dispersion_imag
_atom_type_scat_source
C C 0.0033 0.0016 'International Tables Vol C Tables 4.2.6.8 and 6.1.1.4'
H H 0.0000 0.0000 'International Tables Vol C Tables 4.2.6.8 and 6.1.1.4'
N N 0.0061 0.0033 'International Tables Vol C Tables 4.2.6.8 and 6.1.1.4'
O O 0.0106 0.0060 'International Tables Vol C Tables 4.2.6.8 and 6.1.1.4'
Cl Cl 0.1484 0.1585 'International Tables Vol C Tables 4.2.6.8 and 6.1.1.4'
Zn Zn 0.2839 1.4301 'International Tables Vol C Tables 4.2.6.8 and 6.1.1.4'

loop_
_geom_angle_atom_site_label_1
_geom_angle_atom_site_label_2
_geom_angle_atom_site_label_3
_geom_angle
_geom_angle_publ_flag
N2 Zn1 N3 119.85(10) y
N2 Zn1 O1 87.74(9) y
N3 Zn1 O1 95.22(10) y
N2 Zn1 N4 80.25(10) y
N3 Zn1 N4 159.51(10) y
O1 Zn1 N4 89.19(9) y
N2 Zn1 N5 158.26(11) y
N3 Zn1 N5 78.60(10) y
O1 Zn1 N5 78.60(9) y
N4 Zn1 N5 82.70(10) y
N2 Zn1 N1 96.75(11) y
N3 Zn1 N1 94.10(11) y
O1 Zn1 N1 165.91(9) y
N4 Zn1 N1 78.48(11) y
N5 Zn1 N1 92.94(10) y
O2 Zn2 Cl3 111.52(8) y
O2 Zn2 Cl2 107.91(8) y
Cl3 Zn2 Cl2 113.68(4) y
O2 Zn2 Cl1 100.32(8) y
Cl3 Zn2 Cl1 109.17(4) y
Cl2 Zn2 Cl1 113.46(4) y
C5 N1 C1 118.2(3) ?
C5 N1 Zn1 114.8(2) ?
C1 N1 Zn1 126.7(3) ?
N1 C1 C2 122.5(4) ?
N1 C1 H1 118.7 ?
C2 C1 H1 118.7 ?
C1 C2 C3 118.7(4) ?
C1 C2 H2 120.6 ?
C3 C2 H2 120.6 ?
C4 C3 C2 119.1(4) ?
C4 C3 H3 120.4 ?
C2 C3 H3 120.4 ?
C3 C4 C5 119.3(4) ?
C3 C4 H4 120.3 ?
C5 C4 H4 120.3 ?
N1 C5 C4 122.1(4) ?
N1 C5 C6 117.7(3) ?
C4 C5 C6 120.2(3) ?
N4 C6 C5 114.4(3) ?
N4 C6 H6A 108.7 ?
C5 C6 H6A 108.7 ?
N4 C6 H6B 108.7 ?
C5 C6 H6B 108.7 ?
H6A C6 H6B 107.6 ?
C7 N2 C11 118.9(3) ?
C7 N2 Zn1 128.0(2) ?
C11 N2 Zn1 113.1(2) ?
N2 C7 C8 122.8(3) ?
N2 C7 H7 118.6 ?
C8 C7 H7 118.6 ?
C9 C8 C7 118.4(3) ?
C9 C8 H8 120.8 ?
C7 C8 H8 120.8 ?
C8 C9 C10 119.2(3) ?
C8 C9 H9 120.4 ?
C10 C9 H9 120.4 ?
C11 C10 C9 119.3(3) ?
C11 C10 H10 120.3 ?
C9 C10 H10 120.3 ?
N2 C11 C10 121.4(3) ?
N2 C11 C12 117.0(3) ?
C10 C11 C12 121.7(3) ?
N4 C12 C11 110.2(3) ?
N4 C12 H12A 109.6 ?
C11 C12 H12A 109.6 ?
N4 C12 H12B 109.6 ?
C11 C12 H12B 109.6 ?
H12A C12 H12B 108.1 ?
C13 N3 C17 118.9(3) ?
C13 N3 Zn1 127.0(2) ?
C17 N3 Zn1 114.0(2) ?
N3 C13 C14 122.7(3) ?
N3 C13 H13 118.7 ?
C14 C13 H13 118.7 ?
C15 C14 C13 118.3(3) ?
C15 C14 H14 120.9 ?
C13 C14 H14 120.9 ?
C14 C15 C16 119.5(3) ?
C14 C15 H15 120.3 ?
C16 C15 H15 120.3 ?
C17 C16 C15 119.5(3) ?
C17 C16 H16 120.3 ?
C15 C16 H16 120.3 ?
N3 C17 C16 121.1(3) ?
N3 C17 C18 116.2(3) ?
C16 C17 C18 122.6(3) ?
N5 C18 C17 109.8(3) ?
N5 C18 H18A 109.7 ?
C17 C18 H18A 109.7 ?
N5 C18 H18B 109.7 ?
C17 C18 H18B 109.7 ?
H18A C18 H18B 108.2 ?
C12 N4 C19 114.3(3) ?
C12 N4 C6 110.8(3) ?
C19 N4 C6 112.3(2) ?
C12 N4 Zn1 102.76(18) ?
C19 N4 Zn1 105.39(19) ?
C6 N4 Zn1 110.6(2) ?
N4 C19 C20 110.7(3) ?
N4 C19 H19A 109.5 ?
C20 C19 H19A 109.5 ?
N4 C19 H19B 109.5 ?
C20 C19 H19B 109.5 ?
H19A C19 H19B 108.1 ?
N5 C20 C19 109.8(3) ?
N5 C20 H20A 109.7 ?
C19 C20 H20A 109.7 ?
N5 C20 H20B 109.7 ?
C19 C20 H20B 109.7 ?
H20A C20 H20B 108.2 ?
C18 N5 C21 111.2(3) ?
C18 N5 C20 114.8(3) ?
C21 N5 C20 112.5(3) ?
C18 N5 Zn1 103.7(2) ?
C21 N5 Zn1 108.71(19) ?
C20 N5 Zn1 105.24(19) ?
N5 C21 C22 114.2(3) ?
N5 C21 H21A 108.7 ?
C22 C21 H21A 108.7 ?
N5 C21 H21B 108.7 ?
C22 C21 H21B 108.7 ?
H21A C21 H21B 107.6 ?
O1 C22 O2 125.9(3) ?
O1 C22 C21 120.1(3) ?
O2 C22 C21 113.9(3) ?
C22 O1 Zn1 115.3(2) ?
C22 O2 Zn2 126.4(2) ?

loop_
_geom_bond_atom_site_label_1
_geom_bond_atom_site_label_2
_geom_bond_distance
_geom_bond_publ_flag
Zn1 N1 2.203(3) y
Zn1 N2 2.061(3) y
Zn1 N3 2.069(3) y
Zn1 O1 2.177(2) y
Zn1 N4 2.190(3) ?
Zn1 N5 2.195(3) ?
Zn2 O2 1.982(2) y
Zn2 Cl1 2.2618(10) y
Zn2 Cl2 2.2511(9) y
Zn2 Cl3 2.2317(9) y
N1 C5 1.338(5) ?
N1 C1 1.346(5) ?
C1 C2 1.379(6) ?
C1 H1 0.9500 ?
C2 C3 1.383(6) ?
C2 H2 0.9500 ?
C3 C4 1.366(6) ?
C3 H3 0.9500 ?
C4 C5 1.388(5) ?
C4 H4 0.9500 ?
C5 C6 1.502(5) ?
C6 N4 1.480(4) ?
C6 H6A 0.9900 ?
C6 H6B 0.9900 ?
N2 C7 1.331(4) ?
N2 C11 1.349(4) ?
C7 C8 1.385(5) ?
C7 H7 0.9500 ?
C8 C9 1.378(5) ?
C8 H8 0.9500 ?
C9 C10 1.383(5) ?
C9 H9 0.9500 ?
C10 C11 1.382(5) ?
C10 H10 0.9500 ?
C11 C12 1.516(4) ?
C12 N4 1.473(4) ?
C12 H12A 0.9900 ?
C12 H12B 0.9900 ?
N3 C13 1.336(4) ?
N3 C17 1.355(4) ?
C13 C14 1.377(5) ?
C13 H13 0.9500 ?
C14 C15 1.375(5) ?
C14 H14 0.9500 ?
C15 C16 1.384(5) ?
C15 H15 0.9500 ?
C16 C17 1.368(5) ?
C16 H16 0.9500 ?
C17 C18 1.518(5) ?
C18 N5 1.470(4) ?
C18 H18A 0.9900 ?
C18 H18B 0.9900 ?
N4 C19 1.477(4) ?
C19 C20 1.526(5) ?
C19 H19A 0.9900 ?
C19 H19B 0.9900 ?
C20 N5 1.480(4) ?
C20 H20A 0.9900 ?
C20 H20B 0.9900 ?
N5 C21 1.475(4) ?
C21 C22 1.511(4) ?
C21 H21A 0.9900 ?
C21 H21B 0.9900 ?
C22 O1 1.250(4) ?
C22 O2 1.263(4) ?
